data_2242215
loop_
_publ_author_name
'Safyanova, Inna S.'
'Ohui, Kateryna A.'
'Omelchenko, Iryna V.'
'Shyshkina, Svitlana V.'

_publ_section_title
;
 Crystal structure of <i>N</i>-hydroxyquinoline-2-carboxamide monohydrate
;
_journal_coeditor_code XU5902
_journal_issue 5
_journal_name_full 'Acta Crystallographica Section E'
_journal_page_first 795
_journal_page_last 797
_journal_paper_doi 10.1107/S2056989017005618
_journal_volume 73
_journal_year 2017
_chemical_formula_iupac 'C10 H8 N2 O2, H2 O'
_chemical_formula_moiety 'C10 H8 N2 O2, H2 O'
_chemical_formula_sum 'C10 H10 N2 O3'
_chemical_formula_weight 206.20
_chemical_name_systematic
;
<i>N</i>-hydroxyquinoline-2-carboxamide monohydrate
;
_space_group_crystal_system monoclinic
_space_group_IT_number 15
_space_group_name_Hall '-C 2yc'
_space_group_name_H-M_alt 'C 1 2/c 1'
_symmetry_space_group_name_Hall '-C 2yc'
_symmetry_space_group_name_H-M 'C 1 2/c 1'
_atom_sites_solution_hydrogens geom
_atom_sites_solution_primary direct
_atom_sites_solution_secondary difmap
_cell_angle_alpha 90.00
_cell_angle_beta 115.37(2)
_cell_angle_gamma 90.00
_cell_formula_units_Z 8
_cell_length_a 21.613(4)
_cell_length_b 3.8867(4)
_cell_length_c 25.081(5)
_cell_measurement_reflns_used 1341
_cell_measurement_temperature 298
_cell_measurement_theta_max 27.4170
_cell_measurement_theta_min 3.7640
_cell_volume 1903.7(6)
_computing_cell_refinement
;
CrysAlis PRO (Agilent, 2014)
;
_computing_data_collection
;
CrysAlis PRO (Agilent, 2014)
;
_computing_data_reduction
;
CrysAlis PRO (Agilent, 2014)
;
_computing_molecular_graphics
;
<i>OLEX2</i> (Dolomanov <i>et al.</i>,  2009)
;
_computing_publication_material
;
<i>OLEX2</i> (Dolomanov <i>et al.</i>,  2009)
;
_computing_structure_refinement
;
SHELXL97 (Sheldrick, 2008)
;
_computing_structure_solution
;
SHELXS97 (Sheldrick, 2008)
;
_diffrn_ambient_temperature 298
_diffrn_detector_area_resol_mean 16.1827
_diffrn_measured_fraction_theta_full 0.997
_diffrn_measured_fraction_theta_max 0.997
_diffrn_measurement_device 'four-circle diffractometer'
_diffrn_measurement_device_type 'Agilent Xcalibur, Sapphire3'
_diffrn_measurement_method '\w scans'
_diffrn_radiation_monochromator graphite
_diffrn_radiation_type MoK\a
_diffrn_radiation_wavelength 0.71073
_diffrn_reflns_av_R_equivalents 0.0402
_diffrn_reflns_limit_h_max 28
_diffrn_reflns_limit_h_min -28
_diffrn_reflns_limit_k_max 4
_diffrn_reflns_limit_k_min -5
_diffrn_reflns_limit_l_max 32
_diffrn_reflns_limit_l_min -32
_diffrn_reflns_number 7711
_diffrn_reflns_theta_full 27.50
_diffrn_reflns_theta_max 27.50
_diffrn_reflns_theta_min 3.29
_exptl_absorpt_coefficient_mu 0.108
_exptl_absorpt_correction_T_max 1.00000
_exptl_absorpt_correction_T_min 0.73028
_exptl_absorpt_correction_type multi-scan
_exptl_absorpt_process_details
;
(CrysAlis PRO; Agilent, 2014)
;
_exptl_crystal_colour 'clear light yellow'
_exptl_crystal_density_diffrn 1.439
_exptl_crystal_density_method 'not measured'
_exptl_crystal_description needle
_exptl_crystal_F_000 864
_exptl_crystal_size_max 0.4
_exptl_crystal_size_mid 0.1
_exptl_crystal_size_min 0.1
_refine_diff_density_max 0.140
_refine_diff_density_min -0.168
_refine_ls_extinction_method none
_refine_ls_goodness_of_fit_ref 0.969
_refine_ls_hydrogen_treatment mixed
_refine_ls_matrix_type full
_refine_ls_number_parameters 173
_refine_ls_number_reflns 2167
_refine_ls_number_restraints 0
_refine_ls_restrained_S_all 0.969
_refine_ls_R_factor_all 0.0750
_refine_ls_R_factor_gt 0.0395
_refine_ls_shift/su_max 0.000
_refine_ls_shift/su_mean 0.000
_refine_ls_structure_factor_coef Fsqd
_refine_ls_weighting_details 'calc w=1/[\s^2^(Fo^2^)+(0.0454P)^2^+0.0000P] where P=(Fo^2^+2Fc^2^)/3'
_refine_ls_weighting_scheme calc
_refine_ls_wR_factor_gt 0.0851
_refine_ls_wR_factor_ref 0.0979
_reflns_number_gt 1387
_reflns_number_total 2167
_reflns_threshold_expression >2sigma(I)
_cod_data_source_file xu5902sup1.cif
_cod_data_source_block I
_cod_database_code 2242215

loop_
_symmetry_equiv_pos_as_xyz
_space_group_symop_id
'x, y, z' 1
'-x, y, -z+1/2' 2
'x+1/2, y+1/2, z' 3
'-x+1/2, y+1/2, -z+1/2' 4
'-x, -y, -z' 5
'x, -y, z-1/2' 6
'-x+1/2, -y+1/2, -z' 7
'x+1/2, -y+1/2, z-1/2' 8

loop_
_atom_site_type_symbol
_atom_site_label
_atom_site_fract_x
_atom_site_fract_y
_atom_site_fract_z
_atom_site_U_iso_or_equiv
_atom_site_adp_type
_atom_site_calc_flag
_atom_site_occupancy
O O1 0.32060(5) 0.1130(3) 0.55333(5) 0.0582(3) Uani d 1
O O2 0.27884(5) 0.3220(3) 0.63530(5) 0.0604(4) Uani d 1
N N1 0.46916(5) 0.5267(3) 0.65622(5) 0.0381(3) Uani d 1
N N2 0.34314(6) 0.3877(4) 0.63808(6) 0.0523(4) Uani d 1
H H2A 0.3705(8) 0.508(4) 0.6691(8) 0.060(5) Uiso d 1
H H2 0.2492(10) 0.479(5) 0.6052(10) 0.090 Uiso d 1
H H1SA 0.2274(11) 0.899(6) 0.5506(10) 0.090 Uiso d 1
H H1SB 0.1922(10) 0.628(5) 0.5141(10) 0.090 Uiso d 1
C C1 0.53537(6) 0.6016(3) 0.66788(6) 0.0359(3) Uani d 1
C C2 0.57630(7) 0.7759(4) 0.72050(7) 0.0424(4) Uani d 1
H H2B 0.5567(7) 0.834(4) 0.7473(7) 0.050(4) Uiso d 1
C C3 0.64285(8) 0.8497(4) 0.73422(8) 0.0469(4) Uani d 1
H H3 0.6734(8) 0.966(4) 0.7719(7) 0.060(5) Uiso d 1
C C4 0.67118(8) 0.7562(4) 0.69502(8) 0.0491(4) Uani d 1
H H4 0.7190(8) 0.810(4) 0.7053(7) 0.055(4) Uiso d 1
C C5 0.63321(8) 0.5923(4) 0.64395(8) 0.0476(4) Uani d 1
H H5 0.6504(8) 0.527(4) 0.6156(7) 0.059(5) Uiso d 1
C C6 0.56373(7) 0.5090(3) 0.62831(7) 0.0391(3) Uani d 1
C C7 0.52127(8) 0.3386(4) 0.57617(7) 0.0461(4) Uani d 1
H H7 0.5385(8) 0.275(4) 0.5474(7) 0.058(5) Uiso d 1
C C8 0.45526(8) 0.2675(4) 0.56466(7) 0.0453(4) Uani d 1
H H8 0.4245(8) 0.161(4) 0.5306(7) 0.054(5) Uiso d 1
C C9 0.43182(7) 0.3633(3) 0.60679(6) 0.0380(3) Uani d 1
C C10 0.35991(7) 0.2754(4) 0.59651(7) 0.0409(4) Uani d 1
O O1S 0.20068(6) 0.7378(3) 0.54961(6) 0.0609(4) Uani d 1

loop_
_atom_site_aniso_label
_atom_site_aniso_U_11
_atom_site_aniso_U_22
_atom_site_aniso_U_33
_atom_site_aniso_U_12
_atom_site_aniso_U_13
_atom_site_aniso_U_23
O1 0.0489(6) 0.0750(8) 0.0461(7) -0.0163(5) 0.0158(6) -0.0158(6)
O2 0.0396(6) 0.0884(9) 0.0583(8) -0.0119(5) 0.0259(6) 0.0006(6)
N1 0.0342(6) 0.0446(7) 0.0360(7) -0.0008(5) 0.0153(5) 0.0006(6)
N2 0.0363(7) 0.0751(10) 0.0480(9) -0.0148(7) 0.0206(7) -0.0130(8)
C1 0.0326(7) 0.0384(7) 0.0380(8) 0.0029(6) 0.0163(6) 0.0065(6)
C2 0.0378(8) 0.0501(9) 0.0412(9) -0.0006(7) 0.0187(7) 0.0014(7)
C3 0.0376(8) 0.0518(9) 0.0488(11) -0.0046(7) 0.0162(8) 0.0013(8)
C4 0.0363(8) 0.0525(10) 0.0616(12) 0.0015(7) 0.0240(8) 0.0078(8)
C5 0.0442(9) 0.0510(9) 0.0588(11) 0.0057(7) 0.0328(9) 0.0065(8)
C6 0.0395(7) 0.0395(8) 0.0430(9) 0.0062(6) 0.0221(7) 0.0062(7)
C7 0.0522(9) 0.0505(9) 0.0438(10) 0.0055(7) 0.0282(8) 0.0008(7)
C8 0.0481(9) 0.0490(9) 0.0385(9) -0.0015(7) 0.0182(8) -0.0058(7)
C9 0.0374(7) 0.0387(7) 0.0371(9) 0.0003(6) 0.0154(7) 0.0025(6)
C10 0.0391(8) 0.0453(8) 0.0357(9) -0.0023(6) 0.0135(7) 0.0020(7)
O1S 0.0549(7) 0.0724(8) 0.0607(8) -0.0107(6) 0.0298(7) -0.0151(7)

loop_
_atom_type_symbol
_atom_type_description
_atom_type_scat_dispersion_real
_atom_type_scat_dispersion_imag
_atom_type_scat_source
C C 0.0033 0.0016 'International Tables Vol C Tables 4.2.6.8 and 6.1.1.4'
H H 0.0000 0.0000 'International Tables Vol C Tables 4.2.6.8 and 6.1.1.4'
N N 0.0061 0.0033 'International Tables Vol C Tables 4.2.6.8 and 6.1.1.4'
O O 0.0106 0.0060 'International Tables Vol C Tables 4.2.6.8 and 6.1.1.4'

loop_
_geom_angle_atom_site_label_1
_geom_angle_atom_site_label_2
_geom_angle_atom_site_label_3
_geom_angle
N2 O2 H2 103.8(12)
C9 N1 C1 117.93(12)
O2 N2 H2A 114.9(11)
C10 N2 O2 120.66(14)
C10 N2 H2A 124.5(11)
N1 C1 C2 118.95(13)
N1 C1 C6 121.61(13)
C2 C1 C6 119.44(13)
C1 C2 H2B 118.7(9)
C3 C2 C1 120.73(15)
C3 C2 H2B 120.6(9)
C2 C3 H3 122.3(9)
C2 C3 C4 119.85(16)
C4 C3 H3 117.8(9)
C3 C4 H4 119.2(9)
C5 C4 C3 120.96(15)
C5 C4 H4 119.8(9)
C4 C5 H5 123.6(10)
C4 C5 C6 120.80(15)
C6 C5 H5 115.6(10)
C5 C6 C1 118.21(14)
C7 C6 C1 117.81(13)
C7 C6 C5 123.98(14)
C6 C7 H7 120.4(9)
C8 C7 C6 120.22(14)
C8 C7 H7 119.4(9)
C7 C8 H8 124.1(10)
C7 C8 C9 118.11(15)
C9 C8 H8 117.8(10)
N1 C9 C8 124.30(13)
N1 C9 C10 116.29(12)
C8 C9 C10 119.41(14)
O1 C10 N2 123.24(14)
O1 C10 C9 122.90(13)
N2 C10 C9 113.86(13)
H1SA O1S H1SB 102.7(19)

loop_
_geom_bond_atom_site_label_1
_geom_bond_atom_site_label_2
_geom_bond_distance
O1 C10 1.2266(17)
O2 N2 1.3851(15)
O2 H2 0.97(2)
N1 C1 1.3635(17)
N1 C9 1.3169(17)
N2 H2A 0.884(18)
N2 C10 1.316(2)
C1 C2 1.408(2)
C1 C6 1.4183(19)
C2 H2B 0.962(16)
C2 C3 1.358(2)
C3 H3 0.999(17)
C3 C4 1.410(2)
C4 H4 0.974(16)
C4 C5 1.349(2)
C5 H5 0.966(16)
C5 C6 1.417(2)
C6 C7 1.401(2)
C7 H7 0.976(17)
C7 C8 1.357(2)
C8 H8 0.927(16)
C8 C9 1.404(2)
C9 C10 1.5017(19)
O1S H1SA 0.84(2)
O1S H1SB 0.93(2)

loop_
_geom_hbond_atom_site_label_D
_geom_hbond_atom_site_label_H
_geom_hbond_atom_site_label_A
_geom_hbond_site_symmetry_A
_geom_hbond_distance_DH
_geom_hbond_distance_HA
_geom_hbond_distance_DA
_geom_hbond_angle_DHA
O1S H1SA O1 1_565 0.85(2) 2.15(3) 2.9404(19) 155(2)
O1S H1SA O2 1_565 0.85(2) 2.54(2) 3.0850(18) 123.6(19)
O1S H1SB O1 7_556 0.93(2) 1.85(2) 2.7783(18) 176.1(18)
O2 H2 O1S . 0.97(2) 1.67(2) 2.6407(18) 175(2)
C3 H3 O2 2_666 0.999(16) 2.518(16) 3.493(2) 165.0(15)
C4 H4 O2 3_555 0.975(19) 2.589(18) 3.273(2) 127.3(12)
C5 H5 O1S 3_545 0.967(17) 2.593(17) 3.547(2) 169.0(13)

loop_
_geom_torsion_atom_site_label_1
_geom_torsion_atom_site_label_2
_geom_torsion_atom_site_label_3
_geom_torsion_atom_site_label_4
_geom_torsion
O2 N2 C10 O1 0.8(2)
O2 N2 C10 C9 -178.96(12)
N1 C1 C2 C3 178.81(13)
N1 C1 C6 C5 -179.24(12)
N1 C1 C6 C7 0.4(2)
N1 C9 C10 O1 -177.33(14)
N1 C9 C10 N2 2.48(19)
C1 N1 C9 C8 -1.4(2)
C1 N1 C9 C10 178.08(11)
C1 C2 C3 C4 1.0(2)
C1 C6 C7 C8 0.1(2)
C2 C1 C6 C5 0.91(19)
C2 C1 C6 C7 -179.44(13)
C2 C3 C4 C5 -0.3(2)
C3 C4 C5 C6 -0.1(2)
C4 C5 C6 C1 -0.2(2)
C4 C5 C6 C7 -179.86(15)
C5 C6 C7 C8 179.76(14)
C6 C1 C2 C3 -1.3(2)
C6 C7 C8 C9 -1.2(2)
C7 C8 C9 N1 1.9(2)
C7 C8 C9 C10 -177.53(13)
C8 C9 C10 O1 2.2(2)
C8 C9 C10 N2 -178.00(14)
C9 N1 C1 C2 -179.94(12)
C9 N1 C1 C6 0.20(19)

_cod_database_fobs_code 2242215
